data_4072250
loop_
_publ_author_name
'Tan, Weiqiang'
'Yu, Zhengkun'
'He, Wei'
'Wang, Liandi'
'Sun, Jie'
'Chen, Jinzhu'

_publ_section_title
;
 A Toluene Guest in a Poly(heteronuclear) Complex Host of
 Ferrocenyl&#x2212;(CH2)2-Bridged Bis(pyrazole)
;
_journal_issue 19
_journal_name_full Organometallics
_journal_page_first 4833
_journal_paper_doi 10.1021/om800704a
_journal_volume 27
_journal_year 2008
_chemical_formula_sum 'C88 H79 Cl6 Fe2 N8 Ni4'
_chemical_formula_weight 1807.83
_chemical_name_systematic
; 
 ? 
;
_space_group_IT_number 14
_symmetry_cell_setting monoclinic
_symmetry_space_group_name_Hall '-P 2yn'
_symmetry_space_group_name_H-M 'P 1 21/n 1'
_atom_sites_solution_hydrogens geom
_atom_sites_solution_primary direct
_atom_sites_solution_secondary difmap
_audit_creation_method SHELXL-97
_cell_angle_alpha 90.00
_cell_angle_beta 90.6440(10)
_cell_angle_gamma 90.00
_cell_formula_units_Z 2
_cell_length_a 12.7273(7)
_cell_length_b 18.5978(9)
_cell_length_c 17.2650(9)
_cell_measurement_reflns_used 3886
_cell_measurement_temperature 293(2)
_cell_measurement_theta_max 43.353
_cell_measurement_theta_min 4.515
_cell_volume 4086.4(4)
_computing_cell_refinement 'Bruker SMART'
_computing_data_collection 'Bruker SMART'
_computing_data_reduction 'Bruker SHELXTL'
_computing_molecular_graphics 'Bruker SHELXTL'
_computing_publication_material 'Bruker SHELXTL'
_computing_structure_refinement 'SHELXL-97 (Sheldrick, 1997)'
_computing_structure_solution 'SHELXS-97 (Sheldrick, 1990)'
_diffrn_ambient_temperature 293(2)
_diffrn_measured_fraction_theta_full 1.000
_diffrn_measured_fraction_theta_max 1.000
_diffrn_measurement_device_type 'CCD area detector'
_diffrn_measurement_method 'phi and omega scans'
_diffrn_radiation_monochromator graphite
_diffrn_radiation_source 'fine-focus sealed tube'
_diffrn_radiation_type MoK\a
_diffrn_radiation_wavelength 0.71073
_diffrn_reflns_av_R_equivalents 0.0762
_diffrn_reflns_av_sigmaI/netI 0.0829
_diffrn_reflns_limit_h_max 14
_diffrn_reflns_limit_h_min -15
_diffrn_reflns_limit_k_max 19
_diffrn_reflns_limit_k_min -22
_diffrn_reflns_limit_l_max 20
_diffrn_reflns_limit_l_min -17
_diffrn_reflns_number 21422
_diffrn_reflns_theta_full 25.50
_diffrn_reflns_theta_max 25.50
_diffrn_reflns_theta_min 1.61
_exptl_absorpt_coefficient_mu 1.495
_exptl_absorpt_correction_T_max 1.00000
_exptl_absorpt_correction_T_min 0.85727
_exptl_absorpt_correction_type empirical
_exptl_absorpt_process_details sadabs
_exptl_crystal_colour black
_exptl_crystal_density_diffrn 1.469
_exptl_crystal_density_method 'not measured'
_exptl_crystal_description prismatic
_exptl_crystal_F_000 1858
_exptl_crystal_size_max 0.245
_exptl_crystal_size_mid 0.226
_exptl_crystal_size_min 0.187
_refine_diff_density_max 0.769
_refine_diff_density_min -0.532
_refine_diff_density_rms 0.088
_refine_ls_extinction_method none
_refine_ls_goodness_of_fit_ref 0.846
_refine_ls_hydrogen_treatment constr
_refine_ls_matrix_type full
_refine_ls_number_parameters 498
_refine_ls_number_reflns 7622
_refine_ls_number_restraints 4
_refine_ls_restrained_S_all 0.847
_refine_ls_R_factor_all 0.0883
_refine_ls_R_factor_gt 0.0579
_refine_ls_shift/su_max 0.046
_refine_ls_shift/su_mean 0.003
_refine_ls_structure_factor_coef Fsqd
_refine_ls_weighting_details 'calc w=1/[\s^2^(Fo^2^)+(0.0928P)^2^+0.0000P] where P=(Fo^2^+2Fc^2^)/3'
_refine_ls_weighting_scheme calc
_refine_ls_wR_factor_gt 0.1406
_refine_ls_wR_factor_ref 0.1554
_reflns_number_gt 4856
_reflns_number_total 7622
_reflns_threshold_expression >2sigma(I)
_cod_data_source_file om800704a_si_001.cif
_cod_data_source_block cd28157
_cod_depositor_comments
;
The following automatic conversions were performed:

'_symmetry_cell_setting' value 'Monoclinic' changed to 'monoclinic'
according to /home/saulius/struct/CIF-dictionaries/cif_core.dic
dictionary named 'cif_core.dic' version 2.4.1 from 2010-06-29.

Automatic conversion script
Id: cif_fix_values 1715 2011-07-08 13:25:40Z adriana 
;
_cod_original_sg_symbol_H-M P2(1)/n
_cod_database_code 4072250

loop_
_symmetry_equiv_pos_as_xyz
'x, y, z'
'-x+1/2, y+1/2, -z+1/2'
'-x, -y, -z'
'x-1/2, -y-1/2, z-1/2'

loop_
_atom_site_label
_atom_site_type_symbol
_atom_site_fract_x
_atom_site_fract_y
_atom_site_fract_z
_atom_site_U_iso_or_equiv
_atom_site_adp_type
_atom_site_occupancy
_atom_site_symmetry_multiplicity
_atom_site_calc_flag
_atom_site_refinement_flags
Ni1 Ni 1.15197(4) 0.04404(3) 0.26228(4) 0.04605(19) Uani 1 1 d .
Ni2 Ni 1.10631(5) 0.19705(3) 0.19138(4) 0.0483(2) Uani 1 1 d .
Fe1 Fe 0.61548(5) 0.02769(3) 0.14252(4) 0.0473(2) Uani 1 1 d .
Cl1 Cl 0.5662(6) 0.2588(2) 0.9457(2) 0.187(3) Uani 0.60 1 d PD
Cl2 Cl 0.3500(5) 0.3574(3) 0.9889(2) 0.207(2) Uani 0.70 1 d PD
Cl3 Cl 0.5595(4) 0.9732(3) 0.4375(3) 0.218(2) Uani 1 1 d D
Cl2' Cl 0.4141(7) 0.2448(3) 0.9583(3) 0.214(4) Uani 0.70 1 d PD
N1 N 1.0126(3) 0.07961(17) 0.2644(2) 0.0403(8) Uani 1 1 d .
N2 N 0.9964(3) 0.14960(17) 0.2439(2) 0.0432(9) Uani 1 1 d .
N3 N 1.1581(3) 0.05434(19) 0.1538(2) 0.0496(10) Uani 1 1 d .
N4 N 1.1215(3) 0.11758(19) 0.1235(2) 0.0492(10) Uani 1 1 d .
C1 C 0.8934(3) 0.1648(2) 0.2518(3) 0.0430(11) Uani 1 1 d .
C2 C 0.8412(3) 0.1035(2) 0.2778(2) 0.0421(10) Uani 1 1 d .
C3 C 0.9194(3) 0.0515(2) 0.2855(2) 0.0407(10) Uani 1 1 d .
C4 C 0.8500(4) 0.2379(2) 0.2373(3) 0.0599(14) Uani 1 1 d .
H4A H 0.8755 0.2704 0.2764 0.090 Uiso 1 1 calc R
H4B H 0.7747 0.2361 0.2387 0.090 Uiso 1 1 calc R
H4C H 0.8719 0.2544 0.1873 0.090 Uiso 1 1 calc R
C5 C 0.9118(3) -0.0242(2) 0.3110(3) 0.0455(11) Uani 1 1 d .
C6 C 0.9635(4) -0.0785(3) 0.2697(3) 0.0572(13) Uani 1 1 d .
H6 H 1.0021 -0.0667 0.2261 0.069 Uiso 1 1 calc R
C7 C 0.9574(5) -0.1492(3) 0.2933(4) 0.083(2) Uani 1 1 d .
H7 H 0.9944 -0.1843 0.2667 0.100 Uiso 1 1 calc R
C8 C 0.8975(7) -0.1680(4) 0.3553(5) 0.102(3) Uani 1 1 d .
H8 H 0.8925 -0.2159 0.3705 0.123 Uiso 1 1 calc R
C9 C 0.8443(5) -0.1149(4) 0.3953(4) 0.092(2) Uani 1 1 d .
H9 H 0.8022 -0.1275 0.4369 0.111 Uiso 1 1 calc R
C10 C 0.8530(4) -0.0436(3) 0.3744(3) 0.0625(14) Uani 1 1 d .
H10 H 0.8190 -0.0084 0.4031 0.075 Uiso 1 1 calc R
C11 C 1.1190(4) 0.1119(2) 0.0459(3) 0.0519(12) Uani 1 1 d .
C12 C 1.1551(4) 0.0438(2) 0.0242(3) 0.0545(13) Uani 1 1 d .
C13 C 1.1783(4) 0.0094(2) 0.0942(3) 0.0541(13) Uani 1 1 d .
C14 C 1.2117(5) -0.0667(3) 0.1057(3) 0.0754(17) Uani 1 1 d .
H14A H 1.2235 -0.0756 0.1599 0.113 Uiso 1 1 calc R
H14B H 1.2755 -0.0753 0.0780 0.113 Uiso 1 1 calc R
H14C H 1.1577 -0.0983 0.0866 0.113 Uiso 1 1 calc R
C15 C 1.0708(4) 0.1690(3) -0.0013(3) 0.0573(13) Uani 1 1 d .
C16 C 0.9762(5) 0.2004(3) 0.0219(4) 0.0767(17) Uani 1 1 d .
H16 H 0.9435 0.1843 0.0667 0.092 Uiso 1 1 calc R
C17 C 0.9305(6) 0.2559(4) -0.0220(5) 0.104(2) Uani 1 1 d .
H17 H 0.8685 0.2775 -0.0060 0.125 Uiso 1 1 calc R
C18 C 0.9780(8) 0.2780(4) -0.0886(5) 0.117(3) Uani 1 1 d .
H18 H 0.9479 0.3146 -0.1180 0.141 Uiso 1 1 calc R
C19 C 1.0683(8) 0.2470(4) -0.1121(4) 0.101(2) Uani 1 1 d .
H19 H 1.0985 0.2626 -0.1579 0.122 Uiso 1 1 calc R
C20 C 1.1177(5) 0.1926(3) -0.0702(3) 0.0734(16) Uani 1 1 d .
H20 H 1.1801 0.1723 -0.0872 0.088 Uiso 1 1 calc R
C21 C 0.7254(3) 0.0974(3) 0.2926(3) 0.0515(12) Uani 1 1 d .
H21A H 0.7063 0.1340 0.3298 0.062 Uiso 1 1 calc R
H21B H 0.7122 0.0510 0.3163 0.062 Uiso 1 1 calc R
C22 C 0.8304(4) -0.0156(3) 0.0567(3) 0.0614(14) Uani 1 1 d .
H22A H 0.8362 0.0364 0.0560 0.074 Uiso 1 1 calc R
H22B H 0.8862 -0.0341 0.0898 0.074 Uiso 1 1 calc R
C23 C 1.1709(5) 0.0096(4) 0.3770(4) 0.084(2) Uani 1 1 d .
H23 H 1.1141 -0.0028 0.4125 0.101 Uiso 1 1 calc R
C24 C 1.2213(5) 0.0792(4) 0.3706(3) 0.0779(18) Uani 1 1 d .
H24 H 1.2022 0.1226 0.3993 0.093 Uiso 1 1 calc R
C25 C 1.2986(4) 0.0740(3) 0.3180(4) 0.0699(16) Uani 1 1 d .
H25 H 1.3460 0.1126 0.3020 0.084 Uiso 1 1 calc R
C26 C 1.2983(4) 0.0016(3) 0.2904(4) 0.0733(17) Uani 1 1 d .
H26 H 1.3480 -0.0180 0.2530 0.088 Uiso 1 1 calc R
C27 C 1.2242(5) -0.0382(3) 0.3298(4) 0.085(2) Uani 1 1 d .
H27 H 1.2119 -0.0901 0.3253 0.102 Uiso 1 1 calc R
C28 C 1.1199(5) 0.2944(3) 0.2504(4) 0.0709(16) Uani 1 1 d .
H28 H 1.0751 0.3098 0.2931 0.085 Uiso 1 1 calc R
C29 C 1.1025(6) 0.3106(3) 0.1729(5) 0.086(2) Uani 1 1 d .
H29 H 1.0443 0.3387 0.1508 0.103 Uiso 1 1 calc R
C30 C 1.1836(8) 0.2792(4) 0.1332(5) 0.101(3) Uani 1 1 d .
H30 H 1.1937 0.2818 0.0771 0.121 Uiso 1 1 calc R
C31 C 1.2557(6) 0.2502(4) 0.1871(7) 0.104(3) Uani 1 1 d .
H31 H 1.3230 0.2275 0.1747 0.125 Uiso 1 1 calc R
C32 C 1.2179(5) 0.2610(3) 0.2587(5) 0.0800(19) Uani 1 1 d .
H32 H 1.2518 0.2469 0.3076 0.096 Uiso 1 1 calc R
C33 C 0.6541(3) 0.1048(2) 0.2228(3) 0.0462(11) Uani 1 1 d .
C34 C 0.5450(4) 0.0890(3) 0.2247(4) 0.0685(16) Uani 1 1 d .
H34 H 0.5074 0.0704 0.2697 0.082 Uiso 1 1 calc R
C35 C 0.4994(5) 0.1033(3) 0.1515(4) 0.085(2) Uani 1 1 d .
H35 H 0.4254 0.0972 0.1369 0.102 Uiso 1 1 calc R
C36 C 0.5806(6) 0.1274(3) 0.1032(4) 0.084(2) Uani 1 1 d .
H36 H 0.5727 0.1413 0.0487 0.100 Uiso 1 1 calc R
C37 C 0.6765(5) 0.1284(2) 0.1473(3) 0.0623(14) Uani 1 1 d .
H37 H 0.7455 0.1431 0.1284 0.075 Uiso 1 1 calc R
C38 C 0.7253(4) -0.0364(2) 0.0904(3) 0.0491(12) Uani 1 1 d .
C39 C 0.6255(4) -0.0406(2) 0.0503(3) 0.0578(14) Uani 1 1 d .
H39 H 0.6125 -0.0279 -0.0041 0.069 Uiso 1 1 calc R
C40 C 0.5499(4) -0.0652(3) 0.1024(3) 0.0624(14) Uani 1 1 d .
H40 H 0.4752 -0.0728 0.0907 0.075 Uiso 1 1 calc R
C41 C 0.5994(4) -0.0763(3) 0.1743(3) 0.0632(14) Uani 1 1 d .
H41 H 0.5651 -0.0934 0.2214 0.076 Uiso 1 1 calc R
C42 C 0.7066(4) -0.0597(2) 0.1674(3) 0.0539(13) Uani 1 1 d .
H42 H 0.7593 -0.0627 0.2090 0.065 Uiso 1 1 calc R
C43 C 0.4711(8) 0.3317(6) 0.9515(6) 0.186(5) Uani 1 1 d D
C44 C 0.4378(13) 0.9631(10) 0.4854(11) 0.181(9) Uani 0.50 1 d PD

loop_
_atom_site_aniso_label
_atom_site_aniso_U_11
_atom_site_aniso_U_22
_atom_site_aniso_U_33
_atom_site_aniso_U_23
_atom_site_aniso_U_13
_atom_site_aniso_U_12
Ni1 0.0340(3) 0.0443(3) 0.0597(4) 0.0006(3) -0.0039(3) 0.0050(2)
Ni2 0.0466(4) 0.0340(3) 0.0642(4) -0.0045(3) 0.0043(3) -0.0059(3)
Fe1 0.0413(4) 0.0421(4) 0.0584(5) -0.0025(3) -0.0087(3) 0.0027(3)
Cl1 0.215(8) 0.107(3) 0.099(3) 0.007(2) 0.025(4) -0.059(4)
Cl2 0.218(6) 0.216(5) 0.109(3) 0.043(3) 0.069(3) -0.008(4)
Cl3 0.218(5) 0.236(6) 0.212(5) 0.016(4) 0.047(4) -0.037(4)
Cl2' 0.208(11) 0.154(6) 0.148(5) 0.045(4) -0.082(6) -0.092(6)
N1 0.035(2) 0.0331(18) 0.053(2) -0.0001(16) -0.0032(17) 0.0017(15)
N2 0.041(2) 0.0297(18) 0.059(2) -0.0001(16) -0.0031(18) 0.0005(15)
N3 0.055(3) 0.040(2) 0.054(2) -0.0007(19) 0.0031(19) 0.0027(18)
N4 0.053(3) 0.037(2) 0.057(3) -0.0024(18) 0.0062(19) 0.0021(17)
C1 0.039(3) 0.037(2) 0.053(3) -0.005(2) -0.004(2) 0.0010(19)
C2 0.035(2) 0.045(2) 0.046(3) -0.003(2) -0.0023(19) 0.0030(19)
C3 0.037(3) 0.042(2) 0.043(3) -0.001(2) -0.0011(19) -0.0010(19)
C4 0.050(3) 0.035(2) 0.094(4) -0.001(3) -0.001(3) 0.009(2)
C5 0.037(3) 0.044(3) 0.055(3) 0.006(2) -0.016(2) -0.002(2)
C6 0.051(3) 0.047(3) 0.073(4) 0.000(3) -0.018(3) 0.005(2)
C7 0.088(5) 0.051(3) 0.110(5) -0.005(4) -0.042(4) 0.004(3)
C8 0.110(6) 0.062(4) 0.134(7) 0.034(5) -0.061(5) -0.028(4)
C9 0.085(5) 0.099(5) 0.093(5) 0.049(4) -0.022(4) -0.031(4)
C10 0.058(3) 0.063(3) 0.066(4) 0.016(3) -0.012(3) -0.009(3)
C11 0.054(3) 0.044(3) 0.058(3) -0.004(2) 0.006(2) -0.004(2)
C12 0.056(3) 0.049(3) 0.059(3) -0.009(2) 0.006(2) -0.006(2)
C13 0.047(3) 0.042(3) 0.073(4) -0.010(3) 0.008(2) 0.002(2)
C14 0.083(4) 0.048(3) 0.095(5) -0.013(3) 0.004(3) 0.018(3)
C15 0.067(4) 0.047(3) 0.057(3) -0.001(2) -0.008(3) -0.002(3)
C16 0.071(4) 0.070(4) 0.089(4) -0.002(3) -0.007(3) 0.010(3)
C17 0.099(6) 0.085(5) 0.127(7) 0.005(5) -0.030(5) 0.026(4)
C18 0.160(9) 0.076(5) 0.114(7) 0.018(5) -0.063(6) 0.008(6)
C19 0.151(8) 0.073(5) 0.079(5) 0.024(4) -0.017(5) -0.023(5)
C20 0.088(5) 0.062(3) 0.070(4) 0.004(3) 0.000(3) -0.007(3)
C21 0.041(3) 0.057(3) 0.056(3) -0.008(2) 0.001(2) 0.004(2)
C22 0.053(3) 0.062(3) 0.070(4) -0.019(3) 0.008(3) -0.005(3)
C23 0.055(4) 0.133(6) 0.065(4) 0.036(4) -0.017(3) 0.007(4)
C24 0.058(4) 0.107(5) 0.069(4) -0.017(4) -0.021(3) 0.018(4)
C25 0.041(3) 0.079(4) 0.090(4) -0.013(3) -0.017(3) 0.000(3)
C26 0.042(3) 0.075(4) 0.103(5) -0.017(4) -0.016(3) 0.018(3)
C27 0.064(4) 0.072(4) 0.119(6) 0.027(4) -0.039(4) 0.009(3)
C28 0.073(4) 0.041(3) 0.098(5) -0.016(3) -0.005(3) -0.010(3)
C29 0.114(6) 0.033(3) 0.109(6) 0.012(3) -0.026(5) -0.023(3)
C30 0.127(7) 0.079(5) 0.097(6) -0.014(4) 0.033(5) -0.062(5)
C31 0.060(5) 0.066(4) 0.186(9) -0.042(5) 0.041(5) -0.032(3)
C32 0.069(4) 0.055(3) 0.116(6) -0.012(4) -0.025(4) -0.019(3)
C33 0.040(3) 0.040(2) 0.059(3) -0.009(2) -0.004(2) 0.0065(19)
C34 0.037(3) 0.078(4) 0.090(4) -0.030(3) -0.002(3) 0.007(3)
C35 0.061(4) 0.075(4) 0.118(6) -0.026(4) -0.034(4) 0.028(3)
C36 0.125(6) 0.042(3) 0.083(4) 0.000(3) -0.051(4) 0.024(3)
C37 0.074(4) 0.033(2) 0.080(4) 0.003(3) -0.013(3) 0.000(2)
C38 0.047(3) 0.046(3) 0.054(3) -0.010(2) -0.005(2) 0.001(2)
C39 0.066(4) 0.048(3) 0.059(3) -0.011(2) -0.018(3) 0.002(2)
C40 0.043(3) 0.052(3) 0.092(4) -0.005(3) -0.006(3) -0.008(2)
C41 0.063(4) 0.047(3) 0.080(4) 0.010(3) 0.007(3) -0.007(3)
C42 0.058(3) 0.042(3) 0.062(3) 0.000(2) -0.010(3) 0.006(2)
C43 0.180(12) 0.222(13) 0.155(10) 0.076(9) -0.059(8) -0.073(10)
C44 0.135(18) 0.177(18) 0.170(19) -0.100(16) -0.046(14) 0.004(14)

loop_
_atom_type_symbol
_atom_type_description
_atom_type_scat_dispersion_real
_atom_type_scat_dispersion_imag
_atom_type_scat_source
C C 0.0033 0.0016 'International Tables Vol C Tables 4.2.6.8 and 6.1.1.4'
H H 0.0000 0.0000 'International Tables Vol C Tables 4.2.6.8 and 6.1.1.4'
N N 0.0061 0.0033 'International Tables Vol C Tables 4.2.6.8 and 6.1.1.4'
Cl Cl 0.1484 0.1585 'International Tables Vol C Tables 4.2.6.8 and 6.1.1.4'
Fe Fe 0.3463 0.8444 'International Tables Vol C Tables 4.2.6.8 and 6.1.1.4'
Ni Ni 0.3393 1.1124 'International Tables Vol C Tables 4.2.6.8 and 6.1.1.4'

loop_
_geom_angle_atom_site_label_1
_geom_angle_atom_site_label_2
_geom_angle_atom_site_label_3
_geom_angle
_geom_angle_site_symmetry_1
_geom_angle_site_symmetry_3
N3 Ni1 N1 91.87(16) . .
N3 Ni1 C26 102.9(2) . .
N1 Ni1 C26 165.2(2) . .
N3 Ni1 C23 164.9(2) . .
N1 Ni1 C23 100.8(2) . .
C26 Ni1 C23 64.5(3) . .
N3 Ni1 C27 126.5(3) . .
N1 Ni1 C27 129.8(2) . .
C26 Ni1 C27 38.5(2) . .
C23 Ni1 C27 38.4(2) . .
N3 Ni1 C25 111.7(2) . .
N1 Ni1 C25 134.83(19) . .
C26 Ni1 C25 39.3(2) . .
C23 Ni1 C25 64.4(2) . .
C27 Ni1 C25 64.9(2) . .
N3 Ni1 C24 143.9(2) . .
N1 Ni1 C24 104.57(19) . .
C26 Ni1 C24 63.6(2) . .
C23 Ni1 C24 39.8(2) . .
C27 Ni1 C24 64.7(2) . .
C25 Ni1 C24 36.4(2) . .
N2 Ni2 N4 90.79(16) . .
N2 Ni2 C28 103.2(2) . .
N4 Ni2 C28 166.0(2) . .
N2 Ni2 C30 158.2(3) . .
N4 Ni2 C30 102.8(2) . .
C28 Ni2 C30 63.9(3) . .
N2 Ni2 C29 121.1(3) . .
N4 Ni2 C29 132.8(2) . .
C28 Ni2 C29 38.3(2) . .
C30 Ni2 C29 38.0(3) . .
N2 Ni2 C31 153.0(3) . .
N4 Ni2 C31 103.9(2) . .
C28 Ni2 C31 63.1(3) . .
C30 Ni2 C31 38.8(3) . .
C29 Ni2 C31 63.8(3) . .
N2 Ni2 C32 118.7(2) . .
N4 Ni2 C32 133.2(2) . .
C28 Ni2 C32 38.3(2) . .
C30 Ni2 C32 63.1(3) . .
C29 Ni2 C32 63.5(2) . .
C31 Ni2 C32 36.3(3) . .
C36 Fe1 C41 161.1(3) . .
C36 Fe1 C37 41.4(2) . .
C41 Fe1 C37 155.8(2) . .
C36 Fe1 C42 157.5(3) . .
C41 Fe1 C42 40.47(19) . .
C37 Fe1 C42 120.7(2) . .
C36 Fe1 C34 67.9(3) . .
C41 Fe1 C34 107.5(2) . .
C37 Fe1 C34 68.0(2) . .
C42 Fe1 C34 123.6(2) . .
C36 Fe1 C40 125.2(2) . .
C41 Fe1 C40 40.4(2) . .
C37 Fe1 C40 162.2(2) . .
C42 Fe1 C40 68.0(2) . .
C34 Fe1 C40 122.0(2) . .
C36 Fe1 C39 108.9(2) . .
C41 Fe1 C39 67.9(2) . .
C37 Fe1 C39 125.4(2) . .
C42 Fe1 C39 68.2(2) . .
C34 Fe1 C39 157.4(2) . .
C40 Fe1 C39 40.2(2) . .
C36 Fe1 C35 40.5(3) . .
C41 Fe1 C35 124.2(3) . .
C37 Fe1 C35 68.8(3) . .
C42 Fe1 C35 160.2(3) . .
C34 Fe1 C35 40.4(2) . .
C40 Fe1 C35 108.4(2) . .
C39 Fe1 C35 122.5(2) . .
C36 Fe1 C38 122.2(3) . .
C41 Fe1 C38 68.6(2) . .
C37 Fe1 C38 107.0(2) . .
C42 Fe1 C38 40.62(19) . .
C34 Fe1 C38 159.7(2) . .
C40 Fe1 C38 68.7(2) . .
C39 Fe1 C38 41.26(18) . .
C35 Fe1 C38 158.1(3) . .
C36 Fe1 C33 68.7(2) . .
C41 Fe1 C33 120.6(2) . .
C37 Fe1 C33 40.37(19) . .
C42 Fe1 C33 106.46(18) . .
C34 Fe1 C33 40.66(18) . .
C40 Fe1 C33 156.5(2) . .
C39 Fe1 C33 161.0(2) . .
C35 Fe1 C33 68.7(2) . .
C38 Fe1 C33 122.89(18) . .
C44 Cl3 C44 74.5(9) 3_676 .
C3 N1 N2 107.9(3) . .
C3 N1 Ni1 134.1(3) . .
N2 N1 Ni1 117.9(3) . .
C1 N2 N1 108.6(3) . .
C1 N2 Ni2 132.4(3) . .
N1 N2 Ni2 117.3(3) . .
C13 N3 N4 107.9(4) . .
C13 N3 Ni1 134.7(3) . .
N4 N3 Ni1 116.7(3) . .
C11 N4 N3 108.6(4) . .
C11 N4 Ni2 132.5(3) . .
N3 N4 Ni2 118.1(3) . .
N2 C1 C2 109.1(4) . .
N2 C1 C4 122.3(4) . .
C2 C1 C4 128.6(4) . .
C3 C2 C1 104.8(4) . .
C3 C2 C21 129.3(4) . .
C1 C2 C21 125.9(4) . .
N1 C3 C2 109.6(4) . .
N1 C3 C5 120.6(4) . .
C2 C3 C5 129.8(4) . .
C1 C4 H4A 109.5 . .
C1 C4 H4B 109.5 . .
H4A C4 H4B 109.5 . .
C1 C4 H4C 109.5 . .
H4A C4 H4C 109.5 . .
H4B C4 H4C 109.5 . .
C10 C5 C6 118.4(4) . .
C10 C5 C3 121.5(5) . .
C6 C5 C3 120.1(4) . .
C7 C6 C5 120.6(6) . .
C7 C6 H6 119.7 . .
C5 C6 H6 119.7 . .
C8 C7 C6 120.6(7) . .
C8 C7 H7 119.7 . .
C6 C7 H7 119.7 . .
C7 C8 C9 119.2(6) . .
C7 C8 H8 120.4 . .
C9 C8 H8 120.4 . .
C10 C9 C8 120.9(7) . .
C10 C9 H9 119.6 . .
C8 C9 H9 119.6 . .
C9 C10 C5 120.3(6) . .
C9 C10 H10 119.9 . .
C5 C10 H10 119.8 . .
N4 C11 C12 109.5(4) . .
N4 C11 C15 120.1(4) . .
C12 C11 C15 129.9(5) . .
C13 C12 C11 104.4(4) . .
C13 C12 C22 128.1(5) . 3_755
C11 C12 C22 127.5(5) . 3_755
N3 C13 C12 109.6(4) . .
N3 C13 C14 122.8(5) . .
C12 C13 C14 127.4(5) . .
C13 C14 H14A 109.5 . .
C13 C14 H14B 109.5 . .
H14A C14 H14B 109.5 . .
C13 C14 H14C 109.5 . .
H14A C14 H14C 109.5 . .
H14B C14 H14C 109.5 . .
C16 C15 C20 119.1(5) . .
C16 C15 C11 119.8(5) . .
C20 C15 C11 121.1(5) . .
C15 C16 C17 120.2(7) . .
C15 C16 H16 119.9 . .
C17 C16 H16 119.9 . .
C18 C17 C16 119.4(7) . .
C18 C17 H17 120.3 . .
C16 C17 H17 120.3 . .
C17 C18 C19 120.6(7) . .
C17 C18 H18 119.6 . .
C19 C18 H18 119.7 . .
C18 C19 C20 122.4(7) . .
C18 C19 H19 118.8 . .
C20 C19 H19 118.8 . .
C19 C20 C15 118.2(7) . .
C19 C20 H20 120.9 . .
C15 C20 H20 120.9 . .
C2 C21 C33 116.2(4) . .
C2 C21 H21A 108.3 . .
C33 C21 H21A 108.2 . .
C2 C21 H21B 108.2 . .
C33 C21 H21B 108.3 . .
H21A C21 H21B 107.4 . .
C12 C22 C38 112.7(4) 3_755 .
C12 C22 H22A 109.1 3_755 .
C38 C22 H22A 109.1 . .
C12 C22 H22B 109.1 3_755 .
C38 C22 H22B 109.1 . .
H22A C22 H22B 107.8 . .
C27 C23 C24 107.9(6) . .
C27 C23 Ni1 72.1(4) . .
C24 C23 Ni1 72.6(3) . .
C27 C23 H23 125.9 . .
C24 C23 H23 125.9 . .
Ni1 C23 H23 125.9 . .
C25 C24 C23 108.3(6) . .
C25 C24 Ni1 71.9(3) . .
C23 C24 Ni1 67.6(3) . .
C25 C24 H24 125.8 . .
C23 C24 H24 125.9 . .
Ni1 C24 H24 125.8 . .
C24 C25 C26 107.0(6) . .
C24 C25 Ni1 71.7(3) . .
C26 C25 Ni1 67.0(3) . .
C24 C25 H25 126.5 . .
C26 C25 H25 126.5 . .
Ni1 C25 H25 126.5 . .
C27 C26 C25 109.8(6) . .
C27 C26 Ni1 72.8(3) . .
C25 C26 Ni1 73.7(3) . .
C27 C26 H26 125.0 . .
C25 C26 H26 124.9 . .
Ni1 C26 H26 124.9 . .
C26 C27 C23 106.7(6) . .
C26 C27 Ni1 68.8(3) . .
C23 C27 Ni1 69.5(3) . .
C26 C27 H27 126.7 . .
C23 C27 H27 126.7 . .
Ni1 C27 H27 126.7 . .
C32 C28 C29 109.1(6) . .
C32 C28 Ni2 74.6(3) . .
C29 C28 Ni2 72.9(3) . .
C32 C28 H28 125.2 . .
C29 C28 H28 125.2 . .
Ni2 C28 H28 125.2 . .
C30 C29 C28 106.0(7) . .
C30 C29 Ni2 68.9(4) . .
C28 C29 Ni2 68.8(3) . .
C30 C29 H29 127.0 . .
C28 C29 H29 127.0 . .
Ni2 C29 H29 127.0 . .
C29 C30 C31 108.8(7) . .
C29 C30 Ni2 73.1(4) . .
C31 C30 Ni2 73.0(4) . .
C29 C30 H30 125.4 . .
C31 C30 H30 125.4 . .
Ni2 C30 H30 125.4 . .
C32 C31 C30 108.2(7) . .
C32 C31 Ni2 73.2(4) . .
C30 C31 Ni2 68.2(4) . .
C32 C31 H31 125.9 . .
C30 C31 H31 125.9 . .
Ni2 C31 H31 125.9 . .
C31 C32 C28 107.4(7) . .
C31 C32 Ni2 70.5(4) . .
C28 C32 Ni2 67.2(3) . .
C31 C32 H32 126.3 . .
C28 C32 H32 126.3 . .
Ni2 C32 H32 126.3 . .
C37 C33 C34 107.1(4) . .
C37 C33 C21 130.0(4) . .
C34 C33 C21 122.9(5) . .
C37 C33 Fe1 69.0(3) . .
C34 C33 Fe1 69.2(3) . .
C21 C33 Fe1 127.9(3) . .
C35 C34 C33 109.5(5) . .
C35 C34 Fe1 70.1(3) . .
C33 C34 Fe1 70.2(3) . .
C35 C34 H34 125.3 . .
C33 C34 H34 125.3 . .
Fe1 C34 H34 125.3 . .
C34 C35 C36 107.1(5) . .
C34 C35 Fe1 69.5(3) . .
C36 C35 Fe1 68.8(3) . .
C34 C35 H35 126.5 . .
C36 C35 H35 126.5 . .
Fe1 C35 H35 126.5 . .
C35 C36 C37 108.4(5) . .
C35 C36 Fe1 70.7(3) . .
C37 C36 Fe1 69.6(3) . .
C35 C36 H36 125.8 . .
C37 C36 H36 125.8 . .
Fe1 C36 H36 125.8 . .
C33 C37 C36 108.0(5) . .
C33 C37 Fe1 70.6(3) . .
C36 C37 Fe1 69.0(3) . .
C33 C37 H37 126.0 . .
C36 C37 H37 126.0 . .
Fe1 C37 H37 126.0 . .
C42 C38 C39 106.1(4) . .
C42 C38 C22 126.6(4) . .
C39 C38 C22 127.3(5) . .
C42 C38 Fe1 69.2(3) . .
C39 C38 Fe1 69.0(3) . .
C22 C38 Fe1 128.9(3) . .
C40 C39 C38 108.4(5) . .
C40 C39 Fe1 69.6(3) . .
C38 C39 Fe1 69.7(3) . .
C40 C39 H39 125.8 . .
C38 C39 H39 125.8 . .
Fe1 C39 H39 125.8 . .
C39 C40 C41 108.2(5) . .
C39 C40 Fe1 70.2(3) . .
C41 C40 Fe1 69.2(3) . .
C39 C40 H40 125.9 . .
C41 C40 H40 125.9 . .
Fe1 C40 H40 125.9 . .
C42 C41 C40 108.7(5) . .
C42 C41 Fe1 70.5(3) . .
C40 C41 Fe1 70.4(3) . .
C42 C41 H41 125.7 . .
C40 C41 H41 125.7 . .
Fe1 C41 H41 125.7 . .
C41 C42 C38 108.6(4) . .
C41 C42 Fe1 69.0(3) . .
C38 C42 Fe1 70.2(3) . .
C41 C42 H42 125.7 . .
C38 C42 H42 125.7 . .
Fe1 C42 H42 125.7 . .
Cl2 C43 Cl2' 82.0(5) . .
Cl2 C43 Cl1 144.6(6) . .
Cl2' C43 Cl1 66.3(5) . .
Cl3 C44 Cl3 105.5(9) 3_676 .

loop_
_geom_bond_atom_site_label_1
_geom_bond_atom_site_label_2
_geom_bond_distance
_geom_bond_site_symmetry_2
Ni1 N3 1.886(4) .
Ni1 N1 1.893(3) .
Ni1 C26 2.075(5) .
Ni1 C23 2.093(5) .
Ni1 C27 2.126(5) .
Ni1 C25 2.163(5) .
Ni1 C24 2.161(5) .
Ni2 N2 1.894(4) .
Ni2 N4 1.898(4) .
Ni2 C28 2.083(5) .
Ni2 C30 2.082(6) .
Ni2 C29 2.135(5) .
Ni2 C31 2.145(6) .
Ni2 C32 2.179(5) .
Fe1 C36 2.021(5) .
Fe1 C41 2.021(5) .
Fe1 C37 2.029(5) .
Fe1 C42 2.040(5) .
Fe1 C34 2.037(5) .
Fe1 C40 2.036(5) .
Fe1 C39 2.043(5) .
Fe1 C35 2.046(5) .
Fe1 C38 2.052(5) .
Fe1 C33 2.050(4) .
Cl1 C43 1.821(12) .
Cl2 C43 1.745(11) .
Cl3 C44 1.783(16) 3_676
Cl3 C44 1.775(16) .
Cl2' C43 1.775(10) .
N1 C3 1.351(5) .
N1 N2 1.364(4) .
N2 C1 1.349(5) .
N3 C13 1.351(6) .
N3 N4 1.367(5) .
N4 C11 1.343(6) .
C1 C2 1.397(6) .
C1 C4 1.487(6) .
C2 C3 1.392(6) .
C2 C21 1.503(6) .
C3 C5 1.478(6) .
C4 H4A 0.9600 .
C4 H4B 0.9600 .
C4 H4C 0.9600 .
C5 C10 1.381(7) .
C5 C6 1.403(7) .
C6 C7 1.378(7) .
C6 H6 0.9300 .
C7 C8 1.367(10) .
C7 H7 0.9300 .
C8 C9 1.387(10) .
C8 H8 0.9300 .
C9 C10 1.379(8) .
C9 H9 0.9300 .
C10 H10 0.9300 .
C11 C12 1.401(6) .
C11 C15 1.469(7) .
C12 C13 1.397(7) .
C12 C22 1.505(7) 3_755
C13 C14 1.491(7) .
C14 H14A 0.9600 .
C14 H14B 0.9600 .
C14 H14C 0.9600 .
C15 C16 1.401(8) .
C15 C20 1.407(7) .
C16 C17 1.405(8) .
C16 H16 0.9300 .
C17 C18 1.368(10) .
C17 H17 0.9300 .
C18 C19 1.352(11) .
C18 H18 0.9300 .
C19 C20 1.389(9) .
C19 H19 0.9300 .
C20 H20 0.9300 .
C21 C33 1.505(6) .
C21 H21A 0.9700 .
C21 H21B 0.9700 .
C22 C12 1.505(7) 3_755
C22 C38 1.516(7) .
C22 H22A 0.9700 .
C22 H22B 0.9700 .
C23 C27 1.388(9) .
C23 C24 1.450(9) .
C23 H23 0.9800 .
C24 C25 1.350(8) .
C24 H24 0.9800 .
C25 C26 1.429(8) .
C25 H25 0.9800 .
C26 C27 1.384(8) .
C26 H26 0.9800 .
C27 H27 0.9800 .
C28 C32 1.399(8) .
C28 C29 1.386(8) .
C28 H28 0.9800 .
C29 C30 1.374(10) .
C29 H29 0.9800 .
C30 C31 1.407(11) .
C30 H30 0.9800 .
C31 C32 1.348(9) .
C31 H31 0.9800 .
C32 H32 0.9800 .
C33 C37 1.408(7) .
C33 C34 1.420(6) .
C34 C35 1.410(8) .
C34 H34 0.9800 .
C35 C36 1.408(9) .
C35 H35 0.9800 .
C36 C37 1.431(8) .
C36 H36 0.9800 .
C37 H37 0.9800 .
C38 C42 1.420(7) .
C38 C39 1.443(6) .
C39 C40 1.401(7) .
C39 H39 0.9800 .
C40 C41 1.401(7) .
C40 H40 0.9800 .
C41 C42 1.405(7) .
C41 H41 0.9800 .
C42 H42 0.9800 .
C44 Cl3 1.783(16) 3_676

loop_
_geom_torsion_atom_site_label_1
_geom_torsion_atom_site_label_2
_geom_torsion_atom_site_label_3
_geom_torsion_atom_site_label_4
_geom_torsion
_geom_torsion_site_symmetry_1
_geom_torsion_site_symmetry_4
N3 Ni1 N1 C3 117.6(4) . .
C26 Ni1 N1 C3 -59.2(9) . .
C23 Ni1 N1 C3 -54.2(5) . .
C27 Ni1 N1 C3 -25.8(5) . .
C25 Ni1 N1 C3 -118.7(4) . .
C24 Ni1 N1 C3 -94.9(4) . .
N3 Ni1 N1 N2 -65.8(3) . .
C26 Ni1 N1 N2 117.4(8) . .
C23 Ni1 N1 N2 122.4(4) . .
C27 Ni1 N1 N2 150.8(3) . .
C25 Ni1 N1 N2 57.9(4) . .
C24 Ni1 N1 N2 81.8(4) . .
C3 N1 N2 C1 -0.4(5) . .
Ni1 N1 N2 C1 -177.8(3) . .
C3 N1 N2 Ni2 -167.2(3) . .
Ni1 N1 N2 Ni2 15.3(4) . .
N4 Ni2 N2 C1 -116.0(4) . .
C28 Ni2 N2 C1 64.3(4) . .
C30 Ni2 N2 C1 13.3(9) . .
C29 Ni2 N2 C1 27.4(5) . .
C31 Ni2 N2 C1 120.1(6) . .
C32 Ni2 N2 C1 102.1(4) . .
N4 Ni2 N2 N1 47.1(3) . .
C28 Ni2 N2 N1 -132.7(3) . .
C30 Ni2 N2 N1 176.3(6) . .
C29 Ni2 N2 N1 -169.6(3) . .
C31 Ni2 N2 N1 -76.8(6) . .
C32 Ni2 N2 N1 -94.9(3) . .
N1 Ni1 N3 C13 -123.7(5) . .
C26 Ni1 N3 C13 55.5(5) . .
C23 Ni1 N3 C13 23.5(11) . .
C27 Ni1 N3 C13 21.6(6) . .
C25 Ni1 N3 C13 95.8(5) . .
C24 Ni1 N3 C13 118.2(5) . .
N1 Ni1 N3 N4 45.7(3) . .
C26 Ni1 N3 N4 -135.1(3) . .
C23 Ni1 N3 N4 -167.1(8) . .
C27 Ni1 N3 N4 -169.0(3) . .
C25 Ni1 N3 N4 -94.9(4) . .
C24 Ni1 N3 N4 -72.5(5) . .
C13 N3 N4 C11 0.0(5) . .
Ni1 N3 N4 C11 -172.0(3) . .
C13 N3 N4 Ni2 -170.5(3) . .
Ni1 N3 N4 Ni2 17.4(4) . .
N2 Ni2 N4 C11 124.9(4) . .
C28 Ni2 N4 C11 -56.3(10) . .
C30 Ni2 N4 C11 -37.9(5) . .
C29 Ni2 N4 C11 -10.9(6) . .
C31 Ni2 N4 C11 -77.9(5) . .
C32 Ni2 N4 C11 -103.0(5) . .
N2 Ni2 N4 N3 -67.3(3) . .
C28 Ni2 N4 N3 111.5(9) . .
C30 Ni2 N4 N3 129.8(4) . .
C29 Ni2 N4 N3 156.8(4) . .
C31 Ni2 N4 N3 89.9(4) . .
C32 Ni2 N4 N3 64.8(4) . .
N1 N2 C1 C2 -0.2(5) . .
Ni2 N2 C1 C2 163.9(3) . .
N1 N2 C1 C4 177.4(4) . .
Ni2 N2 C1 C4 -18.5(7) . .
N2 C1 C2 C3 0.7(5) . .
C4 C1 C2 C3 -176.7(5) . .
N2 C1 C2 C21 -178.8(4) . .
C4 C1 C2 C21 3.8(8) . .
N2 N1 C3 C2 0.8(5) . .
Ni1 N1 C3 C2 177.7(3) . .
N2 N1 C3 C5 180.0(4) . .
Ni1 N1 C3 C5 -3.2(6) . .
C1 C2 C3 N1 -0.9(5) . .
C21 C2 C3 N1 178.5(4) . .
C1 C2 C3 C5 -180.0(4) . .
C21 C2 C3 C5 -0.5(8) . .
N1 C3 C5 C10 136.9(5) . .
C2 C3 C5 C10 -44.2(7) . .
N1 C3 C5 C6 -44.2(6) . .
C2 C3 C5 C6 134.7(5) . .
C10 C5 C6 C7 -1.5(7) . .
C3 C5 C6 C7 179.5(4) . .
C5 C6 C7 C8 2.7(8) . .
C6 C7 C8 C9 -1.2(9) . .
C7 C8 C9 C10 -1.4(10) . .
C8 C9 C10 C5 2.6(9) . .
C6 C5 C10 C9 -1.1(7) . .
C3 C5 C10 C9 177.8(5) . .
N3 N4 C11 C12 -0.3(5) . .
Ni2 N4 C11 C12 168.3(3) . .
N3 N4 C11 C15 172.6(4) . .
Ni2 N4 C11 C15 -18.8(7) . .
N4 C11 C12 C13 0.4(5) . .
C15 C11 C12 C13 -171.6(5) . .
N4 C11 C12 C22 -177.3(4) . 3_755
C15 C11 C12 C22 10.7(9) . 3_755
N4 N3 C13 C12 0.2(5) . .
Ni1 N3 C13 C12 170.3(4) . .
N4 N3 C13 C14 -175.1(4) . .
Ni1 N3 C13 C14 -5.1(8) . .
C11 C12 C13 N3 -0.4(6) . .
C22 C12 C13 N3 177.3(4) 3_755 .
C11 C12 C13 C14 174.7(5) . .
C22 C12 C13 C14 -7.6(9) 3_755 .
N4 C11 C15 C16 -42.1(7) . .
C12 C11 C15 C16 129.1(6) . .
N4 C11 C15 C20 138.4(5) . .
C12 C11 C15 C20 -50.4(8) . .
C20 C15 C16 C17 -1.7(8) . .
C11 C15 C16 C17 178.8(5) . .
C15 C16 C17 C18 1.5(10) . .
C16 C17 C18 C19 -0.2(12) . .
C17 C18 C19 C20 -0.8(13) . .
C18 C19 C20 C15 0.5(10) . .
C16 C15 C20 C19 0.7(8) . .
C11 C15 C20 C19 -179.8(5) . .
C3 C2 C21 C33 -114.2(5) . .
C1 C2 C21 C33 65.2(6) . .
N3 Ni1 C23 C27 -2.5(11) . .
N1 Ni1 C23 C27 144.0(4) . .
C26 Ni1 C23 C27 -37.4(4) . .
C25 Ni1 C23 C27 -81.2(4) . .
C24 Ni1 C23 C27 -116.1(5) . .
N3 Ni1 C23 C24 113.6(9) . .
N1 Ni1 C23 C24 -99.9(4) . .
C26 Ni1 C23 C24 78.7(4) . .
C27 Ni1 C23 C24 116.1(5) . .
C25 Ni1 C23 C24 34.9(3) . .
C27 C23 C24 C25 3.3(6) . .
Ni1 C23 C24 C25 -60.6(4) . .
C27 C23 C24 Ni1 63.9(4) . .
N3 Ni1 C24 C25 -36.6(6) . .
N1 Ni1 C24 C25 -151.1(4) . .
C26 Ni1 C24 C25 38.5(4) . .
C23 Ni1 C24 C25 119.5(6) . .
C27 Ni1 C24 C25 81.4(4) . .
N3 Ni1 C24 C23 -156.1(4) . .
N1 Ni1 C24 C23 89.4(4) . .
C26 Ni1 C24 C23 -81.0(4) . .
C27 Ni1 C24 C23 -38.1(4) . .
C25 Ni1 C24 C23 -119.5(6) . .
C23 C24 C25 C26 0.0(6) . .
Ni1 C24 C25 C26 -57.9(4) . .
C23 C24 C25 Ni1 57.9(4) . .
N3 Ni1 C25 C24 157.8(4) . .
N1 Ni1 C25 C24 41.3(5) . .
C26 Ni1 C25 C24 -118.4(6) . .
C23 Ni1 C25 C24 -38.2(4) . .
C27 Ni1 C25 C24 -80.8(4) . .
N3 Ni1 C25 C26 -83.8(4) . .
N1 Ni1 C25 C26 159.7(3) . .
C23 Ni1 C25 C26 80.2(4) . .
C27 Ni1 C25 C26 37.5(4) . .
C24 Ni1 C25 C26 118.4(6) . .
C24 C25 C26 C27 -3.4(6) . .
Ni1 C25 C26 C27 -64.3(4) . .
C24 C25 C26 Ni1 60.9(4) . .
N3 Ni1 C26 C27 -133.9(4) . .
N1 Ni1 C26 C27 42.8(10) . .
C23 Ni1 C26 C27 37.3(4) . .
C25 Ni1 C26 C27 117.5(6) . .
C24 Ni1 C26 C27 81.8(4) . .
N3 Ni1 C26 C25 108.7(4) . .
N1 Ni1 C26 C25 -74.7(9) . .
C23 Ni1 C26 C25 -80.1(4) . .
C27 Ni1 C26 C25 -117.5(6) . .
C24 Ni1 C26 C25 -35.6(4) . .
C25 C26 C27 C23 5.4(6) . .
Ni1 C26 C27 C23 -59.5(4) . .
C25 C26 C27 Ni1 64.8(4) . .
C24 C23 C27 C26 -5.3(6) . .
Ni1 C23 C27 C26 59.0(4) . .
C24 C23 C27 Ni1 -64.3(4) . .
N3 Ni1 C27 C26 61.0(4) . .
N1 Ni1 C27 C26 -166.9(3) . .
C23 Ni1 C27 C26 -118.2(6) . .
C25 Ni1 C27 C26 -38.4(4) . .
C24 Ni1 C27 C26 -78.7(4) . .
N3 Ni1 C27 C23 179.2(4) . .
N1 Ni1 C27 C23 -48.7(5) . .
C26 Ni1 C27 C23 118.2(6) . .
C25 Ni1 C27 C23 79.9(4) . .
C24 Ni1 C27 C23 39.5(4) . .
N2 Ni2 C28 C32 119.8(4) . .
N4 Ni2 C28 C32 -58.9(11) . .
C30 Ni2 C28 C32 -78.9(5) . .
C29 Ni2 C28 C32 -116.2(6) . .
C31 Ni2 C28 C32 -35.3(4) . .
N2 Ni2 C28 C29 -124.0(4) . .
N4 Ni2 C28 C29 57.2(11) . .
C30 Ni2 C28 C29 37.3(5) . .
C31 Ni2 C28 C29 80.9(5) . .
C32 Ni2 C28 C29 116.2(6) . .
C32 C28 C29 C30 7.2(6) . .
Ni2 C28 C29 C30 -59.1(4) . .
C32 C28 C29 Ni2 66.3(4) . .
N2 Ni2 C29 C30 -171.6(5) . .
N4 Ni2 C29 C30 -46.0(6) . .
C28 Ni2 C29 C30 117.9(7) . .
C31 Ni2 C29 C30 38.8(5) . .
C32 Ni2 C29 C30 79.5(5) . .
N2 Ni2 C29 C28 70.6(4) . .
N4 Ni2 C29 C28 -163.9(3) . .
C30 Ni2 C29 C28 -117.9(7) . .
C31 Ni2 C29 C28 -79.1(5) . .
C32 Ni2 C29 C28 -38.4(4) . .
C28 C29 C30 C31 -5.7(7) . .
Ni2 C29 C30 C31 -64.8(5) . .
C28 C29 C30 Ni2 59.0(4) . .
N2 Ni2 C30 C29 19.8(10) . .
N4 Ni2 C30 C29 147.2(4) . .
C28 Ni2 C30 C29 -37.6(4) . .
C31 Ni2 C30 C29 -116.4(6) . .
C32 Ni2 C30 C29 -80.6(4) . .
N2 Ni2 C30 C31 136.2(7) . .
N4 Ni2 C30 C31 -96.4(5) . .
C28 Ni2 C30 C31 78.8(5) . .
C29 Ni2 C30 C31 116.4(6) . .
C32 Ni2 C30 C31 35.8(4) . .
C29 C30 C31 C32 2.2(7) . .
Ni2 C30 C31 C32 -62.7(4) . .
C29 C30 C31 Ni2 64.9(4) . .
N2 Ni2 C31 C32 -27.4(8) . .
N4 Ni2 C31 C32 -148.6(4) . .
C28 Ni2 C31 C32 37.1(4) . .
C30 Ni2 C31 C32 118.1(6) . .
C29 Ni2 C31 C32 80.2(4) . .
N2 Ni2 C31 C30 -145.5(6) . .
N4 Ni2 C31 C30 93.3(5) . .
C28 Ni2 C31 C30 -81.0(5) . .
C29 Ni2 C31 C30 -37.9(4) . .
C32 Ni2 C31 C30 -118.1(6) . .
C30 C31 C32 C28 2.3(7) . .
Ni2 C31 C32 C28 -57.2(4) . .
C30 C31 C32 Ni2 59.5(4) . .
C29 C28 C32 C31 -6.0(6) . .
Ni2 C28 C32 C31 59.2(4) . .
C29 C28 C32 Ni2 -65.2(4) . .
N2 Ni2 C32 C31 166.3(5) . .
N4 Ni2 C32 C31 43.9(6) . .
C28 Ni2 C32 C31 -119.5(6) . .
C30 Ni2 C32 C31 -38.3(5) . .
C29 Ni2 C32 C31 -81.1(5) . .
N2 Ni2 C32 C28 -74.2(4) . .
N4 Ni2 C32 C28 163.5(4) . .
C30 Ni2 C32 C28 81.2(5) . .
C29 Ni2 C32 C28 38.5(4) . .
C31 Ni2 C32 C28 119.5(6) . .
C2 C21 C33 C37 -12.0(7) . .
C2 C21 C33 C34 169.6(4) . .
C2 C21 C33 Fe1 81.5(5) . .
C36 Fe1 C33 C37 -38.4(4) . .
C41 Fe1 C33 C37 160.0(3) . .
C42 Fe1 C33 C37 118.3(3) . .
C34 Fe1 C33 C37 -118.9(4) . .
C40 Fe1 C33 C37 -169.1(5) . .
C39 Fe1 C33 C37 47.8(7) . .
C35 Fe1 C33 C37 -82.0(4) . .
C38 Fe1 C33 C37 77.1(3) . .
C36 Fe1 C33 C34 80.5(4) . .
C41 Fe1 C33 C34 -81.1(4) . .
C37 Fe1 C33 C34 118.9(4) . .
C42 Fe1 C33 C34 -122.8(3) . .
C40 Fe1 C33 C34 -50.3(6) . .
C39 Fe1 C33 C34 166.7(6) . .
C35 Fe1 C33 C34 36.9(4) . .
C38 Fe1 C33 C34 -164.1(3) . .
C36 Fe1 C33 C21 -163.4(5) . .
C41 Fe1 C33 C21 35.0(5) . .
C37 Fe1 C33 C21 -125.0(5) . .
C42 Fe1 C33 C21 -6.6(5) . .
C34 Fe1 C33 C21 116.1(6) . .
C40 Fe1 C33 C21 65.9(7) . .
C39 Fe1 C33 C21 -77.2(8) . .
C35 Fe1 C33 C21 153.0(5) . .
C38 Fe1 C33 C21 -47.9(5) . .
C37 C33 C34 C35 -0.5(6) . .
C21 C33 C34 C35 178.2(4) . .
Fe1 C33 C34 C35 -59.3(4) . .
C37 C33 C34 Fe1 58.8(3) . .
C21 C33 C34 Fe1 -122.5(4) . .
C36 Fe1 C34 C35 37.9(4) . .
C41 Fe1 C34 C35 -122.6(4) . .
C37 Fe1 C34 C35 82.7(4) . .
C42 Fe1 C34 C35 -164.1(4) . .
C40 Fe1 C34 C35 -80.7(5) . .
C39 Fe1 C34 C35 -48.3(8) . .
C38 Fe1 C34 C35 162.1(6) . .
C33 Fe1 C34 C35 120.4(5) . .
C36 Fe1 C34 C33 -82.5(4) . .
C41 Fe1 C34 C33 117.0(3) . .
C37 Fe1 C34 C33 -37.7(3) . .
C42 Fe1 C34 C33 75.4(4) . .
C40 Fe1 C34 C33 158.8(3) . .
C39 Fe1 C34 C33 -168.7(5) . .
C35 Fe1 C34 C33 -120.4(5) . .
C38 Fe1 C34 C33 41.7(8) . .
C33 C34 C35 C36 0.6(6) . .
Fe1 C34 C35 C36 -58.8(4) . .
C33 C34 C35 Fe1 59.3(4) . .
C36 Fe1 C35 C34 -118.8(5) . .
C41 Fe1 C35 C34 76.3(4) . .
C37 Fe1 C35 C34 -80.5(4) . .
C42 Fe1 C35 C34 42.2(8) . .
C40 Fe1 C35 C34 118.1(4) . .
C39 Fe1 C35 C34 160.1(3) . .
C38 Fe1 C35 C34 -163.4(5) . .
C33 Fe1 C35 C34 -37.1(3) . .
C41 Fe1 C35 C36 -165.0(3) . .
C37 Fe1 C35 C36 38.2(3) . .
C42 Fe1 C35 C36 161.0(6) . .
C34 Fe1 C35 C36 118.8(5) . .
C40 Fe1 C35 C36 -123.1(4) . .
C39 Fe1 C35 C36 -81.1(4) . .
C38 Fe1 C35 C36 -44.6(8) . .
C33 Fe1 C35 C36 81.7(4) . .
C34 C35 C36 C37 -0.4(6) . .
Fe1 C35 C36 C37 -59.6(4) . .
C34 C35 C36 Fe1 59.2(4) . .
C41 Fe1 C36 C35 41.4(9) . .
C37 Fe1 C36 C35 -119.2(5) . .
C42 Fe1 C36 C35 -163.2(5) . .
C34 Fe1 C36 C35 -37.8(3) . .
C40 Fe1 C36 C35 76.6(4) . .
C39 Fe1 C36 C35 118.3(4) . .
C38 Fe1 C36 C35 162.0(3) . .
C33 Fe1 C36 C35 -81.7(4) . .
C41 Fe1 C36 C37 160.6(6) . .
C42 Fe1 C36 C37 -44.0(8) . .
C34 Fe1 C36 C37 81.4(4) . .
C40 Fe1 C36 C37 -164.2(3) . .
C39 Fe1 C36 C37 -122.5(4) . .
C35 Fe1 C36 C37 119.2(5) . .
C38 Fe1 C36 C37 -78.8(4) . .
C33 Fe1 C36 C37 37.5(3) . .
C34 C33 C37 C36 0.3(5) . .
C21 C33 C37 C36 -178.3(5) . .
Fe1 C33 C37 C36 59.2(3) . .
C34 C33 C37 Fe1 -58.9(3) . .
C21 C33 C37 Fe1 122.5(5) . .
C35 C36 C37 C33 0.1(6) . .
Fe1 C36 C37 C33 -60.2(3) . .
C35 C36 C37 Fe1 60.3(4) . .
C36 Fe1 C37 C33 119.0(5) . .
C41 Fe1 C37 C33 -45.8(7) . .
C42 Fe1 C37 C33 -79.1(3) . .
C34 Fe1 C37 C33 38.0(3) . .
C40 Fe1 C37 C33 165.8(6) . .
C39 Fe1 C37 C33 -162.8(3) . .
C35 Fe1 C37 C33 81.6(3) . .
C38 Fe1 C37 C33 -121.2(3) . .
C41 Fe1 C37 C36 -164.8(5) . .
C42 Fe1 C37 C36 161.9(4) . .
C34 Fe1 C37 C36 -81.0(4) . .
C40 Fe1 C37 C36 46.8(9) . .
C39 Fe1 C37 C36 78.2(5) . .
C35 Fe1 C37 C36 -37.4(4) . .
C38 Fe1 C37 C36 119.8(4) . .
C33 Fe1 C37 C36 -119.0(5) . .
C12 C22 C38 C42 138.5(5) 3_755 .
C12 C22 C38 C39 -37.5(7) 3_755 .
C12 C22 C38 Fe1 -129.7(4) 3_755 .
C36 Fe1 C38 C42 160.4(3) . .
C41 Fe1 C38 C42 -37.1(3) . .
C37 Fe1 C38 C42 117.7(3) . .
C34 Fe1 C38 C42 45.3(7) . .
C40 Fe1 C38 C42 -80.6(3) . .
C39 Fe1 C38 C42 -117.6(4) . .
C35 Fe1 C38 C42 -167.0(6) . .
C33 Fe1 C38 C42 76.4(3) . .
C36 Fe1 C38 C39 -82.1(4) . .
C41 Fe1 C38 C39 80.5(3) . .
C37 Fe1 C38 C39 -124.8(3) . .
C42 Fe1 C38 C39 117.6(4) . .
C34 Fe1 C38 C39 162.9(6) . .
C40 Fe1 C38 C39 37.0(3) . .
C35 Fe1 C38 C39 -49.4(7) . .
C33 Fe1 C38 C39 -166.1(3) . .
C36 Fe1 C38 C22 39.5(5) . .
C41 Fe1 C38 C22 -157.9(5) . .
C37 Fe1 C38 C22 -3.1(5) . .
C42 Fe1 C38 C22 -120.8(5) . .
C34 Fe1 C38 C22 -75.5(8) . .
C40 Fe1 C38 C22 158.6(5) . .
C39 Fe1 C38 C22 121.6(6) . .
C35 Fe1 C38 C22 72.2(8) . .
C33 Fe1 C38 C22 -44.4(5) . .
C42 C38 C39 C40 0.5(5) . .
C22 C38 C39 C40 177.3(4) . .
Fe1 C38 C39 C40 -59.1(3) . .
C42 C38 C39 Fe1 59.6(3) . .
C22 C38 C39 Fe1 -123.7(5) . .
C36 Fe1 C39 C40 -122.5(4) . .
C41 Fe1 C39 C40 37.5(3) . .
C37 Fe1 C39 C40 -165.7(3) . .
C42 Fe1 C39 C40 81.3(3) . .
C34 Fe1 C39 C40 -44.8(7) . .
C35 Fe1 C39 C40 -79.8(4) . .
C38 Fe1 C39 C40 119.8(4) . .
C33 Fe1 C39 C40 158.2(5) . .
C36 Fe1 C39 C38 117.7(4) . .
C41 Fe1 C39 C38 -82.2(3) . .
C37 Fe1 C39 C38 74.5(4) . .
C42 Fe1 C39 C38 -38.4(3) . .
C34 Fe1 C39 C38 -164.6(6) . .
C40 Fe1 C39 C38 -119.8(4) . .
C35 Fe1 C39 C38 160.4(4) . .
C33 Fe1 C39 C38 38.5(7) . .
C38 C39 C40 C41 0.1(6) . .
Fe1 C39 C40 C41 -59.0(4) . .
C38 C39 C40 Fe1 59.1(3) . .
C36 Fe1 C40 C39 77.3(4) . .
C41 Fe1 C40 C39 -119.5(5) . .
C37 Fe1 C40 C39 41.2(8) . .
C42 Fe1 C40 C39 -81.8(3) . .
C34 Fe1 C40 C39 161.4(3) . .
C35 Fe1 C40 C39 119.0(4) . .
C38 Fe1 C40 C39 -37.9(3) . .
C33 Fe1 C40 C39 -162.4(4) . .
C36 Fe1 C40 C41 -163.2(4) . .
C37 Fe1 C40 C41 160.6(7) . .
C42 Fe1 C40 C41 37.7(3) . .
C34 Fe1 C40 C41 -79.1(4) . .
C39 Fe1 C40 C41 119.5(5) . .
C35 Fe1 C40 C41 -121.5(4) . .
C38 Fe1 C40 C41 81.5(3) . .
C33 Fe1 C40 C41 -42.9(6) . .
C39 C40 C41 C42 -0.8(6) . .
Fe1 C40 C41 C42 -60.3(3) . .
C39 C40 C41 Fe1 59.6(4) . .
C36 Fe1 C41 C42 165.7(7) . .
C37 Fe1 C41 C42 -46.6(7) . .
C34 Fe1 C41 C42 -121.7(3) . .
C40 Fe1 C41 C42 119.1(5) . .
C39 Fe1 C41 C42 81.8(3) . .
C35 Fe1 C41 C42 -163.0(3) . .
C38 Fe1 C41 C42 37.2(3) . .
C33 Fe1 C41 C42 -79.2(4) . .
C36 Fe1 C41 C40 46.6(9) . .
C37 Fe1 C41 C40 -165.7(5) . .
C42 Fe1 C41 C40 -119.1(5) . .
C34 Fe1 C41 C40 119.2(3) . .
C39 Fe1 C41 C40 -37.3(3) . .
C35 Fe1 C41 C40 77.9(4) . .
C38 Fe1 C41 C40 -81.9(3) . .
C33 Fe1 C41 C40 161.6(3) . .
C40 C41 C42 C38 1.1(6) . .
Fe1 C41 C42 C38 -59.2(3) . .
C40 C41 C42 Fe1 60.3(4) . .
C39 C38 C42 C41 -1.0(5) . .
C22 C38 C42 C41 -177.8(4) . .
Fe1 C38 C42 C41 58.5(3) . .
C39 C38 C42 Fe1 -59.5(3) . .
C22 C38 C42 Fe1 123.8(5) . .
C36 Fe1 C42 C41 -168.0(5) . .
C37 Fe1 C42 C41 159.7(3) . .
C34 Fe1 C42 C41 77.1(4) . .
C40 Fe1 C42 C41 -37.6(3) . .
C39 Fe1 C42 C41 -81.1(3) . .
C35 Fe1 C42 C41 45.6(8) . .
C38 Fe1 C42 C41 -120.1(4) . .
C33 Fe1 C42 C41 118.2(3) . .
C36 Fe1 C42 C38 -47.8(7) . .
C41 Fe1 C42 C38 120.1(4) . .
C37 Fe1 C42 C38 -80.1(3) . .
C34 Fe1 C42 C38 -162.8(3) . .
C40 Fe1 C42 C38 82.5(3) . .
C39 Fe1 C42 C38 39.0(3) . .
C35 Fe1 C42 C38 165.7(6) . .
C33 Fe1 C42 C38 -121.7(3) . .
C44 Cl3 C44 Cl3 0.0 3_676 3_676
